data_7106043
loop_
_publ_author_name
'Roger Soler'
'Jordi Salabert'
'Rosa Maria Sebastian'
'Adelina Vallribera'
'Neus Roma'
'Susagna Ricart'
'Elies Molins'

_publ_section_title
;
 Highly Hydrophobic Polyfluorinated Azo Dyes Grafted on Surfaces
;
_journal_name_full Chem.Commun.
_journal_page_first 2889
_journal_paper_doi 10.1039/c0cc04695g
_journal_volume 47
_journal_year 2011
_chemical_compound_source 'synthesis as described'
_chemical_formula_moiety 'C35 H25 F34 N3'
_chemical_formula_sum 'C36 H25 F34 N3'
_chemical_formula_weight 1145.59
_chemical_name_systematic
;
?
;
_space_group_IT_number 2
_symmetry_cell_setting triclinic
_symmetry_Int_Tables_number 2
_symmetry_space_group_name_Hall '-P 1'
_symmetry_space_group_name_H-M 'P -1'
_atom_sites_solution_hydrogens geom
_atom_sites_solution_primary direct
_atom_sites_solution_secondary difmap
_audit_conform_dict_location ftp://ftp.iucr.org/pub/cif_core.dic
_audit_conform_dict_name cif_core.dic
_audit_conform_dict_version 2.4
_audit_creation_date 2010-07-21T19:35:40-00:00
_audit_creation_method 'WinGX routine CIF_UPDATE'
_cell_angle_alpha 114.98(3)
_cell_angle_beta 96.59(2)
_cell_angle_gamma 97.04(2)
_cell_formula_units_Z 2
_cell_length_a 6.4735(13)
_cell_length_b 19.729(6)
_cell_length_c 20.221(9)
_cell_measurement_reflns_used 25
_cell_measurement_temperature 294(2)
_cell_measurement_theta_max 13.7
_cell_measurement_theta_min 10.8
_cell_measurement_wavelength 0.71073
_cell_volume 2283.2(15)
_computing_cell_refinement 'CAD4 Express (Enraf Nonius, 1994)'
_computing_data_collection 'CAD4 Express (Enraf Nonius, 1994)'
_computing_data_reduction 'XCAD4 (Harms & Wocadlo, 1995)'
_computing_molecular_graphics 'Ortep-3 for Windows (Farrugia, 1997)'
_computing_publication_material 'WinGX publication routines (Farrugia, 1999)'
_computing_structure_refinement 'SHELXL-97 (Sheldrick, 1997)'
_computing_structure_solution 'SHELXS-97 (Sheldrick, 1997)'
_diffrn_ambient_temperature 294(2)
_diffrn_detector 'scintillation LiI'
_diffrn_detector_dtime 1.195
_diffrn_measured_fraction_theta_full 1
_diffrn_measured_fraction_theta_max 1
_diffrn_measurement_device '\k-geometry diffractometer'
_diffrn_measurement_device_type 'Enraf Nonius CAD4'
_diffrn_measurement_method 'non-profiled omega scans'
_diffrn_orient_matrix_type
;
x-axis points to radiation source
the matrix is specified in reciprocal space
;
_diffrn_orient_matrix_UB_11 -0.029165
_diffrn_orient_matrix_UB_12 -0.00839
_diffrn_orient_matrix_UB_13 0.043749
_diffrn_orient_matrix_UB_21 -0.007832
_diffrn_orient_matrix_UB_22 0.054992
_diffrn_orient_matrix_UB_23 0.027665
_diffrn_orient_matrix_UB_31 -0.155486
_diffrn_orient_matrix_UB_32 -0.012221
_diffrn_orient_matrix_UB_33 -0.020075
_diffrn_radiation_monochromator graphite
_diffrn_radiation_probe x-ray
_diffrn_radiation_type MoK\a
_diffrn_radiation_wavelength 0.71073
_diffrn_reflns_av_unetI/netI 0.0875
_diffrn_reflns_limit_h_max 8
_diffrn_reflns_limit_h_min -8
_diffrn_reflns_limit_k_max 23
_diffrn_reflns_limit_k_min -25
_diffrn_reflns_limit_l_max 26
_diffrn_reflns_limit_l_min 0
_diffrn_reflns_number 10474
_diffrn_reflns_theta_full 27.47
_diffrn_reflns_theta_max 27.47
_diffrn_reflns_theta_min 1.16
_diffrn_source 'Enraf Nonius FR590'
_diffrn_standards_decay_% 0
_diffrn_standards_interval_time 60
_diffrn_standards_number 0
_exptl_absorpt_coefficient_mu 0.196
_exptl_absorpt_correction_T_max 0.954
_exptl_absorpt_correction_T_min 0.893
_exptl_absorpt_correction_type refdelf
_exptl_absorpt_process_details
;
Walker, N. & Stuart, D (1983) Acta. Cryst. A39, 158-166
;
_exptl_crystal_colour orange
_exptl_crystal_density_diffrn 1.666
_exptl_crystal_density_method 'not measured'
_exptl_crystal_description prism
_exptl_crystal_F_000 1136
_exptl_crystal_size_max 0.34
_exptl_crystal_size_mid 0.28
_exptl_crystal_size_min 0.17
_refine_diff_density_max 0.86
_refine_diff_density_min -0.591
_refine_diff_density_rms 0.108
_refine_ls_extinction_method none
_refine_ls_goodness_of_fit_ref 1.215
_refine_ls_hydrogen_treatment constr
_refine_ls_matrix_type full
_refine_ls_number_parameters 575
_refine_ls_number_reflns 10474
_refine_ls_number_restraints 1014
_refine_ls_restrained_S_all 1.28
_refine_ls_R_factor_all 0.3379
_refine_ls_R_factor_gt 0.1962
_refine_ls_shift/su_max 0.006
_refine_ls_shift/su_mean 0.001
_refine_ls_structure_factor_coef Fsqd
_refine_ls_weighting_details 'calc w=1/[\s^2^(Fo^2^)+(0.2000P)^2^+0.0000P] where P=(Fo^2^+2Fc^2^)/3'
_refine_ls_weighting_scheme calc
_refine_ls_wR_factor_gt 0.5129
_refine_ls_wR_factor_ref 0.5806
_reflns_number_gt 1985
_reflns_number_total 10474
_reflns_threshold_expression >2sigma(I)
_cod_data_source_file C0CC04695G.TXT
_cod_data_source_block uab2
_cod_original_cell_volume 2283.1(13)
_cod_database_code 7106043

loop_
_symmetry_equiv_pos_as_xyz
'x, y, z'
'-x, -y, -z'

loop_
_atom_site_label
_atom_site_type_symbol
_atom_site_fract_x
_atom_site_fract_y
_atom_site_fract_z
_atom_site_U_iso_or_equiv
_atom_site_adp_type
_atom_site_occupancy
_atom_site_symmetry_multiplicity
_atom_site_calc_flag
_atom_site_refinement_flags
_atom_site_disorder_assembly
_atom_site_disorder_group
N1 N 0.2341(17) 0.7504(6) 0.2359(7) 0.123(3) Uani 1 1 d U . .
N2 N 0.0653(18) 0.7223(7) 0.2389(6) 0.126(3) Uani 1 1 d U . .
N3 N -0.557(2) 0.6432(10) -0.0166(9) 0.215(7) Uani 1 1 d DU . .
C1 C 0.4924(17) 0.8418(7) 0.3365(6) 0.106(2) Uani 1 1 d U . .
C2 C 0.381(2) 0.7678(7) 0.3021(7) 0.115(3) Uani 1 1 d U . .
C3 C 0.4412(18) 0.7154(7) 0.3249(7) 0.110(3) Uani 1 1 d U . .
C4 C 0.6130(18) 0.7434(7) 0.3879(7) 0.112(3) Uani 1 1 d U . .
H4 H 0.6502 0.7078 0.4037 0.134 Uiso 1 1 calc R . .
C5 C 0.7274(18) 0.8163(7) 0.4272(6) 0.110(3) Uani 1 1 d DU . .
C6 C 0.6616(18) 0.8683(7) 0.4008(7) 0.115(3) Uani 1 1 d U . .
H6 H 0.727 0.9193 0.4248 0.137 Uiso 1 1 calc R . .
C11 C 0.4488(19) 0.9021(6) 0.3179(7) 0.114(3) Uani 1 1 d DU . .
C12 C 0.583(2) 0.9148(7) 0.2627(7) 0.120(3) Uani 1 1 d DU . .
C13 C 0.557(3) 0.9719(9) 0.2342(8) 0.154(4) Uani 1 1 d DU . .
C14 C 0.714(3) 0.9956(8) 0.2033(11) 0.183(5) Uani 1 1 d DU . .
C15 C 0.696(3) 1.0407(12) 0.1623(10) 0.183(5) Uani 1 1 d DU . .
C16 C 0.843(3) 1.0777(11) 0.1453(12) 0.206(7) Uani 1 1 d DU . .
C17 C 0.799(5) 1.100(2) 0.0858(14) 0.424(4) Uiso 1 1 d DU . .
C18 C 0.974(4) 1.1577(14) 0.0790(11) 0.424(4) Uiso 1 1 d DU . .
C21 C -0.096(2) 0.7086(8) 0.1727(7) 0.127(4) Uani 1 1 d U . .
C22 C -0.064(3) 0.7261(10) 0.1225(9) 0.170(7) Uani 1 1 d U . .
H22 H 0.0707 0.7517 0.1259 0.204 Uiso 1 1 calc R . .
C23 C -0.213(3) 0.7103(11) 0.0628(9) 0.174(7) Uani 1 1 d U . .
H23 H -0.1849 0.7326 0.0316 0.209 Uiso 1 1 calc R . .
C24 C -0.401(2) 0.6634(9) 0.0467(9) 0.141(5) Uani 1 1 d U . .
C25 C -0.427(3) 0.6472(12) 0.1046(11) 0.200(9) Uani 1 1 d U . .
H25 H -0.5548 0.6159 0.0981 0.24 Uiso 1 1 calc R . .
C26 C -0.292(2) 0.6700(10) 0.1721(9) 0.167(6) Uani 1 1 d U . .
H26 H -0.3278 0.6609 0.2112 0.2 Uiso 1 1 calc R . .
C27 C -0.516(4) 0.6685(15) -0.0813(12) 0.277(14) Uani 1 1 d DU . .
H27A H -0.6474 0.661 -0.114 0.333 Uiso 1 1 calc R . .
H27B H -0.4459 0.7214 -0.0605 0.333 Uiso 1 1 calc R . .
C28 C -0.373(6) 0.615(2) -0.1220(16) 0.41(2) Uani 1 1 d DU . .
H28A H -0.3461 0.6231 -0.1643 0.611 Uiso 1 1 calc R . .
H28B H -0.4411 0.5634 -0.1383 0.611 Uiso 1 1 calc R . .
H28C H -0.2411 0.6258 -0.0892 0.611 Uiso 1 1 calc R . .
C29 C -0.774(4) 0.6144(16) -0.0153(16) 0.367(18) Uani 1 1 d DU . .
H29A H -0.8726 0.6337 -0.0399 0.441 Uiso 1 1 calc R . .
H29B H -0.7951 0.6309 0.0355 0.441 Uiso 1 1 calc R . .
C30 C -0.813(5) 0.5262(16) -0.0564(19) 0.47(3) Uani 1 1 d DU . .
H30A H -0.9501 0.5057 -0.0516 0.704 Uiso 1 1 calc R . .
H30B H -0.706 0.5081 -0.035 0.704 Uiso 1 1 calc R . .
H30C H -0.8083 0.5104 -0.108 0.704 Uiso 1 1 calc R . .
C31 C 0.3492(17) 0.6328(7) 0.2953(6) 0.110(3) Uani 1 1 d DU . .
C32 C 0.204(2) 0.6052(7) 0.3291(7) 0.116(3) Uani 1 1 d DU . .
C33 C 0.085(2) 0.5267(8) 0.3061(8) 0.143(3) Uani 1 1 d DU . .
C34 C -0.020(3) 0.4960(9) 0.3453(10) 0.163(4) Uani 1 1 d DU . .
C35 C -0.158(3) 0.4260(11) 0.3268(10) 0.183(5) Uani 1 1 d DU . .
C36 C -0.252(2) 0.3914(9) 0.3599(12) 0.189(5) Uani 1 1 d DU . .
C37 C -0.367(5) 0.3231(18) 0.3342(15) 0.424(4) Uiso 1 1 d DU . .
C38 C -0.464(4) 0.2997(13) 0.3826(13) 0.424(4) Uiso 1 1 d DU . .
C50 C 0.898(2) 0.8435(7) 0.4919(7) 0.127(4) Uani 1 1 d DU . .
C51 C 1.1060(19) 0.8712(10) 0.4714(9) 0.181(6) Uani 1 1 d DU . .
H51A H 1.2194 0.8899 0.5134 0.272 Uiso 1 1 calc R . .
H51B H 1.0867 0.9114 0.4576 0.272 Uiso 1 1 calc R . .
H51C H 1.1403 0.8296 0.4304 0.272 Uiso 1 1 calc R . .
C52 C 0.846(3) 0.9057(10) 0.5604(7) 0.206(8) Uani 1 1 d DU . .
H52A H 0.9644 0.9234 0.6008 0.309 Uiso 1 1 calc R . .
H52B H 0.7237 0.8857 0.5738 0.309 Uiso 1 1 calc R . .
H52C H 0.8186 0.9472 0.5501 0.309 Uiso 1 1 calc R . .
C53 C 0.932(2) 0.7791(8) 0.5127(8) 0.161(5) Uani 1 1 d DU . .
H53A H 1.0473 0.7973 0.5539 0.241 Uiso 1 1 calc R . .
H53B H 0.9635 0.7376 0.4711 0.241 Uiso 1 1 calc R . .
H53C H 0.8052 0.762 0.5263 0.241 Uiso 1 1 calc R . .
F1 F 0.2414(12) 0.8950(4) 0.2891(4) 0.138(2) Uani 1 1 d DU . .
F2 F 0.4969(13) 0.9712(4) 0.3801(4) 0.158(3) Uani 1 1 d DU . .
F3 F 0.5521(13) 0.8476(4) 0.2032(4) 0.155(3) Uani 1 1 d DU . .
F4 F 0.7885(13) 0.9319(5) 0.2962(5) 0.172(3) Uani 1 1 d DU . .
F5 F 0.3768(16) 0.9428(7) 0.1826(7) 0.244(5) Uani 1 1 d DU . .
F6 F 0.517(3) 1.0333(6) 0.2900(6) 0.270(7) Uani 1 1 d DU . .
F7 F 0.794(2) 0.9380(7) 0.1580(7) 0.249(6) Uani 1 1 d DU . .
F8 F 0.8872(19) 1.0445(8) 0.2570(7) 0.259(6) Uani 1 1 d DU . .
F9 F 0.605(3) 0.9897(9) 0.0916(8) 0.330(8) Uani 1 1 d DU . .
F10 F 0.562(2) 1.0872(7) 0.1879(7) 0.232(5) Uani 1 1 d DU . .
F11 F 1.002(2) 1.0395(9) 0.1211(9) 0.283(7) Uani 1 1 d DU . .
F12 F 0.945(4) 1.1422(12) 0.2103(15) 0.498(19) Uani 1 1 d DU . .
F13 F 0.783(4) 1.0473(14) 0.0152(14) 0.424(4) Uiso 1 1 d DU . .
F14 F 0.629(4) 1.1343(13) 0.0885(13) 0.424(4) Uiso 1 1 d DU . .
F15 F 1.000(3) 1.2248(10) 0.1380(11) 0.424(4) Uiso 1 1 d DU . .
F16 F 0.912(3) 1.1697(13) 0.0196(11) 0.424(4) Uiso 1 1 d DU . .
F17 F 1.156(3) 1.1339(12) 0.0735(12) 0.424(4) Uiso 1 1 d DU . .
F18 F 0.2627(10) 0.6047(4) 0.2203(4) 0.121(2) Uani 1 1 d DU . .
F19 F 0.5146(10) 0.5916(4) 0.2914(4) 0.128(2) Uani 1 1 d DU . .
F20 F 0.0393(13) 0.6435(5) 0.3338(5) 0.170(3) Uani 1 1 d DU . .
F21 F 0.2987(13) 0.6320(5) 0.4028(5) 0.174(3) Uani 1 1 d DU . .
F22 F -0.0633(19) 0.5115(7) 0.2413(7) 0.262(6) Uani 1 1 d DU . .
F23 F 0.2146(17) 0.4813(5) 0.2711(9) 0.269(7) Uani 1 1 d DU . .
F24 F -0.1113(14) 0.5519(5) 0.3925(6) 0.170(3) Uani 1 1 d DU . .
F25 F 0.134(2) 0.4876(9) 0.3988(8) 0.267(6) Uani 1 1 d DU . .
F26 F -0.333(2) 0.4388(11) 0.2852(9) 0.334(8) Uani 1 1 d DU . .
F27 F -0.0651(19) 0.3786(6) 0.2691(9) 0.258(6) Uani 1 1 d DU . .
F28 F -0.340(2) 0.4473(7) 0.4139(9) 0.258(6) Uani 1 1 d DU . .
F29 F -0.076(3) 0.3868(17) 0.4055(14) 0.435(14) Uani 1 1 d DU . .
F30 F -0.474(4) 0.2825(14) 0.2588(14) 0.424(4) Uiso 1 1 d DU . .
F31 F -0.196(4) 0.2802(15) 0.3276(15) 0.424(4) Uiso 1 1 d DU . .
F32 F -0.553(3) 0.2237(10) 0.3537(12) 0.424(4) Uiso 1 1 d DU . .
F33 F -0.623(3) 0.3347(12) 0.4154(13) 0.424(4) Uiso 1 1 d DU . .
F34 F -0.328(3) 0.3100(13) 0.4472(11) 0.424(4) Uiso 1 1 d DU . .

loop_
_atom_site_aniso_label
_atom_site_aniso_U_11
_atom_site_aniso_U_22
_atom_site_aniso_U_33
_atom_site_aniso_U_23
_atom_site_aniso_U_13
_atom_site_aniso_U_12
N1 0.122(6) 0.115(6) 0.124(8) 0.043(6) 0.024(5) 0.037(5)
N2 0.135(6) 0.144(8) 0.094(6) 0.037(6) 0.038(5) 0.050(6)
N3 0.179(10) 0.246(16) 0.158(12) 0.061(12) -0.063(9) 0.014(11)
C1 0.109(6) 0.127(5) 0.090(7) 0.043(5) 0.034(4) 0.057(5)
C2 0.137(8) 0.120(6) 0.094(8) 0.045(6) 0.023(5) 0.048(6)
C3 0.116(7) 0.118(5) 0.091(7) 0.037(5) 0.028(5) 0.035(5)
C4 0.127(7) 0.119(6) 0.091(7) 0.041(5) 0.018(5) 0.052(5)
C5 0.123(6) 0.121(7) 0.087(6) 0.042(5) 0.019(5) 0.042(5)
C6 0.114(6) 0.132(7) 0.100(8) 0.048(6) 0.026(5) 0.039(6)
C11 0.142(7) 0.100(5) 0.089(7) 0.027(4) 0.017(6) 0.043(6)
C12 0.142(7) 0.114(6) 0.094(7) 0.030(5) 0.017(6) 0.050(7)
C13 0.199(10) 0.136(8) 0.121(12) 0.057(7) 0.012(7) 0.024(8)
C14 0.192(11) 0.122(9) 0.241(14) 0.086(9) 0.047(8) 0.021(7)
C15 0.234(15) 0.201(13) 0.137(11) 0.079(9) 0.071(9) 0.072(9)
C16 0.279(18) 0.176(14) 0.22(2) 0.120(13) 0.076(14) 0.079(10)
C21 0.148(8) 0.140(10) 0.073(7) 0.031(7) 0.017(6) 0.024(8)
C22 0.177(12) 0.202(15) 0.092(10) 0.058(10) -0.014(8) -0.038(11)
C23 0.168(12) 0.232(18) 0.100(11) 0.076(12) -0.011(8) -0.016(11)
C24 0.137(8) 0.173(13) 0.104(9) 0.053(10) 0.012(7) 0.037(8)
C25 0.171(12) 0.28(2) 0.119(13) 0.083(14) 0.005(9) -0.022(13)
C26 0.151(10) 0.230(18) 0.102(10) 0.068(12) 0.015(8) 0.008(11)
C27 0.26(2) 0.36(3) 0.157(18) 0.112(19) -0.113(15) 0.00(2)
C28 0.55(6) 0.47(5) 0.25(3) 0.18(4) 0.13(3) 0.14(4)
C29 0.211(15) 0.46(4) 0.29(3) 0.13(3) -0.116(19) -0.11(3)
C30 0.54(5) 0.43(3) 0.45(4) 0.36(3) -0.26(4) -0.19(3)
C31 0.108(5) 0.110(5) 0.096(6) 0.031(5) 0.007(5) 0.031(4)
C32 0.132(7) 0.115(6) 0.103(7) 0.045(6) 0.019(6) 0.043(5)
C33 0.107(7) 0.137(7) 0.161(10) 0.046(7) 0.017(6) 0.024(5)
C34 0.164(11) 0.146(8) 0.218(14) 0.105(9) 0.056(8) 0.056(8)
C35 0.149(10) 0.165(9) 0.258(17) 0.103(10) 0.055(8) 0.058(8)
C36 0.133(10) 0.139(10) 0.260(18) 0.076(10) 0.008(9) -0.020(8)
C50 0.133(7) 0.136(9) 0.098(8) 0.032(6) 0.013(6) 0.061(6)
C51 0.124(7) 0.212(16) 0.173(15) 0.062(12) 0.004(8) 0.019(10)
C52 0.224(16) 0.223(16) 0.110(10) 0.003(10) 0.008(10) 0.119(14)
C53 0.183(12) 0.176(11) 0.110(10) 0.061(9) -0.030(9) 0.050(10)
F1 0.152(5) 0.157(6) 0.138(6) 0.090(5) 0.022(4) 0.062(4)
F2 0.206(7) 0.129(5) 0.110(5) 0.015(4) 0.024(5) 0.078(5)
F3 0.209(7) 0.124(5) 0.119(6) 0.028(4) 0.076(5) 0.041(5)
F4 0.137(5) 0.215(9) 0.180(8) 0.098(7) 0.030(5) 0.054(5)
F5 0.173(7) 0.297(12) 0.300(12) 0.211(9) -0.071(8) -0.008(8)
F6 0.55(2) 0.155(7) 0.208(10) 0.118(6) 0.180(11) 0.169(10)
F7 0.350(16) 0.210(9) 0.263(13) 0.135(8) 0.152(11) 0.114(9)
F8 0.190(9) 0.309(14) 0.242(12) 0.121(9) -0.036(9) -0.006(9)
F9 0.343(17) 0.312(17) 0.192(11) 0.013(9) -0.057(12) 0.030(12)
F10 0.272(12) 0.266(12) 0.243(12) 0.163(9) 0.077(10) 0.138(10)
F11 0.331(16) 0.373(17) 0.305(15) 0.234(13) 0.200(14) 0.184(14)
F12 0.48(3) 0.28(2) 0.45(3) -0.053(17) 0.06(2) -0.066(16)
F18 0.135(5) 0.122(4) 0.097(4) 0.035(4) 0.024(4) 0.039(4)
F19 0.129(4) 0.111(4) 0.119(5) 0.027(4) 0.017(4) 0.038(3)
F20 0.176(6) 0.182(7) 0.210(9) 0.110(7) 0.100(6) 0.096(6)
F21 0.172(7) 0.191(8) 0.107(5) 0.038(5) 0.006(5) -0.024(6)
F22 0.265(11) 0.269(13) 0.166(10) 0.068(9) -0.062(8) -0.053(8)
F23 0.230(9) 0.133(6) 0.47(2) 0.113(9) 0.214(11) 0.070(7)
F24 0.187(7) 0.161(6) 0.180(9) 0.086(6) 0.063(6) 0.022(5)
F25 0.215(10) 0.387(18) 0.223(13) 0.152(12) 0.008(8) 0.108(10)
F26 0.212(10) 0.51(2) 0.312(17) 0.210(16) -0.029(10) 0.131(11)
F27 0.284(12) 0.132(6) 0.338(16) 0.067(8) 0.132(12) 0.046(7)
F28 0.295(12) 0.196(10) 0.292(15) 0.107(10) 0.133(12) 0.008(9)
F29 0.311(19) 0.66(4) 0.50(3) 0.42(3) 0.019(18) 0.17(2)

loop_
_atom_type_symbol
_atom_type_description
_atom_type_scat_dispersion_real
_atom_type_scat_dispersion_imag
_atom_type_scat_source
C C 0.0033 0.0016 'International Tables Vol C Tables 4.2.6.8 and 6.1.1.4'
H H 0 0 'International Tables Vol C Tables 4.2.6.8 and 6.1.1.4'
F F 0.0171 0.0103 'International Tables Vol C Tables 4.2.6.8 and 6.1.1.4'
N N 0.0061 0.0033 'International Tables Vol C Tables 4.2.6.8 and 6.1.1.4'

loop_
_geom_angle_atom_site_label_1
_geom_angle_atom_site_label_2
_geom_angle_atom_site_label_3
_geom_angle
_geom_angle_site_symmetry_1
_geom_angle_site_symmetry_3
_geom_angle_publ_flag
N2 N1 C2 109.8(13) . . ?
N1 N2 C21 110.9(12) . . ?
C24 N3 C29 118.0(19) . . ?
C24 N3 C27 122.3(15) . . ?
C29 N3 C27 118.1(18) . . ?
C2 C1 C11 125.6(12) . . ?
C2 C1 C6 121.9(12) . . ?
C11 C1 C6 112.4(11) . . ?
C3 C2 C1 119.7(13) . . ?
C3 C2 N1 125.5(12) . . ?
C1 C2 N1 113.9(12) . . ?
C2 C3 C4 116.8(12) . . ?
C2 C3 C31 129.1(12) . . ?
C4 C3 C31 114.1(11) . . ?
C5 C4 C3 127.6(12) . . ?
C4 C5 C6 113.6(11) . . ?
C4 C5 C50 126.5(11) . . ?
C6 C5 C50 119.9(10) . . ?
C5 C6 C1 120.3(12) . . ?
F1 C11 F2 105.0(9) . . ?
F1 C11 C1 114.5(10) . . ?
F2 C11 C1 110.8(10) . . ?
F1 C11 C12 106.6(10) . . ?
F2 C11 C12 104.0(10) . . ?
C1 C11 C12 115.0(10) . . ?
F3 C12 F4 107.9(10) . . ?
F3 C12 C13 106.3(11) . . ?
F4 C12 C13 105.8(12) . . ?
F3 C12 C11 106.1(10) . . ?
F4 C12 C11 106.3(10) . . ?
C13 C12 C11 123.7(12) . . ?
F6 C13 F5 105.6(13) . . ?
F6 C13 C14 108.6(14) . . ?
F5 C13 C14 107.7(15) . . ?
F6 C13 C12 107.0(12) . . ?
F5 C13 C12 106.2(12) . . ?
C14 C13 C12 120.7(16) . . ?
F7 C14 C13 112.5(14) . . ?
F7 C14 F8 104.7(13) . . ?
C13 C14 F8 112.0(17) . . ?
F7 C14 C15 101.9(17) . . ?
C13 C14 C15 126.3(18) . . ?
F8 C14 C15 96.5(13) . . ?
C16 C15 F10 106(2) . . ?
C16 C15 F9 96.7(18) . . ?
F10 C15 F9 107.0(14) . . ?
C16 C15 C14 130(2) . . ?
F10 C15 C14 109.7(17) . . ?
F9 C15 C14 105.2(19) . . ?
C15 C16 F11 114.4(18) . . ?
C15 C16 F12 108(2) . . ?
F11 C16 F12 104.0(14) . . ?
C15 C16 C17 122(2) . . ?
F11 C16 C17 98(2) . . ?
F12 C16 C17 109(3) . . ?
F13 C17 F14 107.2(16) . . ?
F13 C17 C16 119(3) . . ?
F14 C17 C16 114(3) . . ?
F13 C17 C18 94(2) . . ?
F14 C17 C18 101(3) . . ?
C16 C17 C18 118(2) . . ?
F17 C18 F15 109.7(18) . . ?
F17 C18 F16 108.8(18) . . ?
F15 C18 F16 106.3(17) . . ?
F17 C18 C17 111.7(16) . . ?
F15 C18 C17 109.2(16) . . ?
F16 C18 C17 111.0(17) . . ?
C22 C21 C26 122.2(16) . . ?
C22 C21 N2 125.9(15) . . ?
C26 C21 N2 111.8(14) . . ?
C21 C22 C23 123.6(17) . . ?
C24 C23 C22 122.6(17) . . ?
C23 C24 C25 109.7(16) . . ?
C23 C24 N3 124.1(17) . . ?
C25 C24 N3 125.7(17) . . ?
C24 C25 C26 130.2(18) . . ?
C25 C26 C21 110.3(16) . . ?
C28 C27 N3 102.4(17) . . ?
N3 C29 C30 108(2) . . ?
F18 C31 C32 108.4(10) . . ?
F18 C31 F19 100.9(8) . . ?
C32 C31 F19 105.0(10) . . ?
F18 C31 C3 108.6(10) . . ?
C32 C31 C3 122.4(11) . . ?
F19 C31 C3 109.3(9) . . ?
F20 C32 F21 102.8(10) . . ?
F20 C32 C31 107.0(10) . . ?
F21 C32 C31 106.7(11) . . ?
F20 C32 C33 100.3(10) . . ?
F21 C32 C33 106.2(11) . . ?
C31 C32 C33 130.6(13) . . ?
F23 C33 C34 109.6(14) . . ?
F23 C33 F22 96.7(11) . . ?
C34 C33 F22 106.2(12) . . ?
F23 C33 C32 104.2(11) . . ?
C34 C33 C32 130.8(15) . . ?
F22 C33 C32 104.2(12) . . ?
F24 C34 C33 106.9(13) . . ?
F24 C34 C35 105.7(14) . . ?
C33 C34 C35 135.0(18) . . ?
F24 C34 F25 100.3(12) . . ?
C33 C34 F25 109.4(15) . . ?
C35 C34 F25 94.2(13) . . ?
C36 C35 F27 113.8(18) . . ?
C36 C35 C34 139(2) . . ?
F27 C35 C34 97.8(14) . . ?
C36 C35 F26 102.4(16) . . ?
F27 C35 F26 100.9(13) . . ?
C34 C35 F26 96.3(15) . . ?
C35 C36 C37 131(3) . . ?
C35 C36 F28 105.4(15) . . ?
C37 C36 F28 112.5(19) . . ?
C35 C36 F29 100.5(15) . . ?
C37 C36 F29 101(2) . . ?
F28 C36 F29 100.7(13) . . ?
C36 C37 C38 120(2) . . ?
C36 C37 F30 122(4) . . ?
C38 C37 F30 113(3) . . ?
C36 C37 F31 99(3) . . ?
C38 C37 F31 97(2) . . ?
F30 C37 F31 97.0(13) . . ?
F32 C38 F33 102.0(16) . . ?
F32 C38 F34 101.3(15) . . ?
F33 C38 F34 98.7(15) . . ?
F32 C38 C37 116.3(16) . . ?
F33 C38 C37 119.8(16) . . ?
F34 C38 C37 115.7(15) . . ?
C5 C50 C52 112.2(9) . . ?
C5 C50 C53 110.6(10) . . ?
C52 C50 C53 105.6(13) . . ?
C5 C50 C51 108.3(10) . . ?
C52 C50 C51 111.6(14) . . ?
C53 C50 C51 108.6(12) . . ?

loop_
_geom_bond_atom_site_label_1
_geom_bond_atom_site_label_2
_geom_bond_distance
_geom_bond_site_symmetry_2
_geom_bond_publ_flag
N1 N2 1.183(12) . ?
N1 C2 1.435(15) . ?
N2 C21 1.504(16) . ?
N3 C24 1.409(18) . ?
N3 C29 1.46(3) . ?
N3 C27 1.62(3) . ?
C1 C2 1.379(15) . ?
C1 C11 1.439(15) . ?
C1 C6 1.457(15) . ?
C2 C3 1.374(16) . ?
C3 C4 1.447(15) . ?
C3 C31 1.493(16) . ?
C4 C5 1.374(14) . ?
C5 C6 1.427(15) . ?
C5 C50 1.468(15) . ?
C11 F1 1.366(10) . ?
C11 F2 1.377(10) . ?
C11 C12 1.571(18) . ?
C12 F3 1.333(10) . ?
C12 F4 1.355(10) . ?
C12 C13 1.484(19) . ?
C13 F6 1.340(12) . ?
C13 F5 1.353(12) . ?
C13 C14 1.39(2) . ?
C14 F7 1.330(13) . ?
C14 F8 1.390(13) . ?
C14 C15 1.46(3) . ?
C15 C16 1.30(3) . ?
C15 F10 1.328(13) . ?
C15 F9 1.359(13) . ?
C16 F11 1.364(14) . ?
C16 F12 1.401(14) . ?
C16 C17 1.45(3) . ?
C17 F13 1.345(15) . ?
C17 F14 1.359(15) . ?
C17 C18 1.57(5) . ?
C18 F17 1.319(15) . ?
C18 F15 1.330(16) . ?
C18 F16 1.343(16) . ?
C21 C22 1.233(18) . ?
C21 C26 1.393(18) . ?
C22 C23 1.351(19) . ?
C23 C24 1.352(19) . ?
C24 C25 1.36(2) . ?
C25 C26 1.39(2) . ?
C27 C28 1.524(18) . ?
C29 C30 1.550(18) . ?
C31 F18 1.393(10) . ?
C31 C32 1.408(16) . ?
C31 F19 1.411(10) . ?
C32 F20 1.372(10) . ?
C32 F21 1.385(11) . ?
C32 C33 1.491(18) . ?
C33 F23 1.336(12) . ?
C33 C34 1.37(2) . ?
C33 F22 1.428(12) . ?
C34 F24 1.369(13) . ?
C34 C35 1.42(2) . ?
C34 F25 1.461(13) . ?
C35 C36 1.29(2) . ?
C35 F27 1.404(13) . ?
C35 F26 1.447(13) . ?
C36 C37 1.31(4) . ?
C36 F28 1.415(14) . ?
C36 F29 1.421(14) . ?
C37 C38 1.42(4) . ?
C37 F30 1.427(16) . ?
C37 F31 1.456(15) . ?
C38 F32 1.376(16) . ?
C38 F33 1.389(16) . ?
C38 F34 1.407(16) . ?
C50 C52 1.519(13) . ?
C50 C53 1.529(13) . ?
C50 C51 1.557(13) . ?

loop_
_geom_torsion_atom_site_label_1
_geom_torsion_atom_site_label_2
_geom_torsion_atom_site_label_3
_geom_torsion_atom_site_label_4
_geom_torsion
_geom_torsion_site_symmetry_1
_geom_torsion_site_symmetry_2
_geom_torsion_site_symmetry_3
_geom_torsion_site_symmetry_4
_geom_torsion_publ_flag
C2 N1 N2 C21 175.9(10) . . . . ?
C11 C1 C2 C3 179.3(12) . . . . ?
C6 C1 C2 C3 -5.2(18) . . . . ?
C11 C1 C2 N1 9.8(18) . . . . ?
C6 C1 C2 N1 -174.7(10) . . . . ?
N2 N1 C2 C3 62.5(17) . . . . ?
N2 N1 C2 C1 -128.7(12) . . . . ?
C1 C2 C3 C4 3.7(17) . . . . ?
N1 C2 C3 C4 171.9(11) . . . . ?
C1 C2 C3 C31 -178.5(11) . . . . ?
N1 C2 C3 C31 -10(2) . . . . ?
C2 C3 C4 C5 -1.5(18) . . . . ?
C31 C3 C4 C5 -179.6(11) . . . . ?
C3 C4 C5 C6 0.6(18) . . . . ?
C3 C4 C5 C50 178.7(11) . . . . ?
C4 C5 C6 C1 -1.9(16) . . . . ?
C50 C5 C6 C1 179.9(10) . . . . ?
C2 C1 C6 C5 4.3(17) . . . . ?
C11 C1 C6 C5 -179.7(11) . . . . ?
C2 C1 C11 F1 28.9(17) . . . . ?
C6 C1 C11 F1 -146.9(10) . . . . ?
C2 C1 C11 F2 147.4(11) . . . . ?
C6 C1 C11 F2 -28.4(14) . . . . ?
C2 C1 C11 C12 -95.1(14) . . . . ?
C6 C1 C11 C12 89.1(11) . . . . ?
F1 C11 C12 F3 -73.4(11) . . . . ?
F2 C11 C12 F3 176.0(9) . . . . ?
C1 C11 C12 F3 54.7(13) . . . . ?
F1 C11 C12 F4 172.0(9) . . . . ?
F2 C11 C12 F4 61.4(12) . . . . ?
C1 C11 C12 F4 -59.9(12) . . . . ?
F1 C11 C12 C13 49.5(14) . . . . ?
F2 C11 C12 C13 -61.1(14) . . . . ?
C1 C11 C12 C13 177.6(11) . . . . ?
F3 C12 C13 F6 159.8(12) . . . . ?
F4 C12 C13 F6 -85.7(15) . . . . ?
C11 C12 C13 F6 37.0(17) . . . . ?
F3 C12 C13 F5 47.4(15) . . . . ?
F4 C12 C13 F5 161.9(11) . . . . ?
C11 C12 C13 F5 -75.4(14) . . . . ?
F3 C12 C13 C14 -75.4(17) . . . . ?
F4 C12 C13 C14 39.1(17) . . . . ?
C11 C12 C13 C14 161.8(13) . . . . ?
F6 C13 C14 F7 167.3(14) . . . . ?
F5 C13 C14 F7 -78.8(19) . . . . ?
C12 C13 C14 F7 43(2) . . . . ?
F6 C13 C14 F8 50(2) . . . . ?
F5 C13 C14 F8 163.6(13) . . . . ?
C12 C13 C14 F8 -74.4(18) . . . . ?
F6 C13 C14 C15 -67(2) . . . . ?
F5 C13 C14 C15 47(2) . . . . ?
C12 C13 C14 C15 168.8(14) . . . . ?
F7 C14 C15 C16 -66(2) . . . . ?
C13 C14 C15 C16 164.1(19) . . . . ?
F8 C14 C15 C16 41(2) . . . . ?
F7 C14 C15 F10 161.2(14) . . . . ?
C13 C14 C15 F10 31(2) . . . . ?
F8 C14 C15 F10 -92.3(17) . . . . ?
F7 C14 C15 F9 46.4(19) . . . . ?
C13 C14 C15 F9 -83(2) . . . . ?
F8 C14 C15 F9 153.0(14) . . . . ?
F10 C15 C16 F11 177.0(16) . . . . ?
F9 C15 C16 F11 -73(2) . . . . ?
C14 C15 C16 F11 43(3) . . . . ?
F10 C15 C16 F12 62(2) . . . . ?
F9 C15 C16 F12 171.8(18) . . . . ?
C14 C15 C16 F12 -72(3) . . . . ?
F10 C15 C16 C17 -65(3) . . . . ?
F9 C15 C16 C17 44(3) . . . . ?
C14 C15 C16 C17 161(2) . . . . ?
C15 C16 C17 F13 -80(3) . . . . ?
F11 C16 C17 F13 46(3) . . . . ?
F12 C16 C17 F13 154(3) . . . . ?
C15 C16 C17 F14 49(4) . . . . ?
F11 C16 C17 F14 174(2) . . . . ?
F12 C16 C17 F14 -78(3) . . . . ?
C15 C16 C17 C18 168.1(18) . . . . ?
F11 C16 C17 C18 -67(2) . . . . ?
F12 C16 C17 C18 41(3) . . . . ?
F13 C17 C18 F17 -70(2) . . . . ?
F14 C17 C18 F17 -178.4(18) . . . . ?
C16 C17 C18 F17 56(2) . . . . ?
F13 C17 C18 F15 168.4(18) . . . . ?
F14 C17 C18 F15 60.0(19) . . . . ?
C16 C17 C18 F15 -66(2) . . . . ?
F13 C17 C18 F16 51.6(19) . . . . ?
F14 C17 C18 F16 -56.8(19) . . . . ?
C16 C17 C18 F16 177(2) . . . . ?
N1 N2 C21 C22 -2(2) . . . . ?
N1 N2 C21 C26 175.3(14) . . . . ?
C26 C21 C22 C23 0(3) . . . . ?
N2 C21 C22 C23 177.8(16) . . . . ?
C21 C22 C23 C24 -11(3) . . . . ?
C22 C23 C24 C25 10(3) . . . . ?
C22 C23 C24 N3 -177.3(18) . . . . ?
C29 N3 C24 C23 -160(2) . . . . ?
C27 N3 C24 C23 6(3) . . . . ?
C29 N3 C24 C25 11(3) . . . . ?
C27 N3 C24 C25 177(2) . . . . ?
C23 C24 C25 C26 -1(3) . . . . ?
N3 C24 C25 C26 -174(2) . . . . ?
C24 C25 C26 C21 -7(3) . . . . ?
C22 C21 C26 C25 8(3) . . . . ?
N2 C21 C26 C25 -170.2(15) . . . . ?
C24 N3 C27 C28 75(3) . . . . ?
C29 N3 C27 C28 -119(3) . . . . ?
C24 N3 C29 C30 -98(2) . . . . ?
C27 N3 C29 C30 96(3) . . . . ?
C2 C3 C31 F18 28.9(17) . . . . ?
C4 C3 C31 F18 -153.3(9) . . . . ?
C2 C3 C31 C32 -98.6(16) . . . . ?
C4 C3 C31 C32 79.2(14) . . . . ?
C2 C3 C31 F19 138.1(13) . . . . ?
C4 C3 C31 F19 -44.1(13) . . . . ?
F18 C31 C32 F20 -72.5(12) . . . . ?
F19 C31 C32 F20 -179.7(8) . . . . ?
C3 C31 C32 F20 55.1(14) . . . . ?
F18 C31 C32 F21 178.0(8) . . . . ?
F19 C31 C32 F21 70.8(11) . . . . ?
C3 C31 C32 F21 -54.4(14) . . . . ?
F18 C31 C32 C33 48.1(16) . . . . ?
F19 C31 C32 C33 -59.1(16) . . . . ?
C3 C31 C32 C33 175.7(12) . . . . ?
F20 C32 C33 F23 155.0(11) . . . . ?
F21 C32 C33 F23 -98.3(14) . . . . ?
C31 C32 C33 F23 31.8(19) . . . . ?
F20 C32 C33 C34 -72.5(18) . . . . ?
F21 C32 C33 C34 34.2(19) . . . . ?
C31 C32 C33 C34 164.3(14) . . . . ?
F20 C32 C33 F22 54.2(13) . . . . ?
F21 C32 C33 F22 160.9(10) . . . . ?
C31 C32 C33 F22 -69.0(16) . . . . ?
F23 C33 C34 F24 166.6(12) . . . . ?
F22 C33 C34 F24 -89.9(15) . . . . ?
C32 C33 C34 F24 36(2) . . . . ?
F23 C33 C34 C35 -59(2) . . . . ?
F22 C33 C34 C35 45(2) . . . . ?
C32 C33 C34 C35 170.8(15) . . . . ?
F23 C33 C34 F25 58.9(17) . . . . ?
F22 C33 C34 F25 162.3(12) . . . . ?
C32 C33 C34 F25 -71.7(19) . . . . ?
F24 C34 C35 C36 -50(3) . . . . ?
C33 C34 C35 C36 175(2) . . . . ?
F25 C34 C35 C36 52(3) . . . . ?
F24 C34 C35 F27 169.2(12) . . . . ?
C33 C34 C35 F27 34(2) . . . . ?
F25 C34 C35 F27 -88.9(14) . . . . ?
F24 C34 C35 F26 67.2(15) . . . . ?
C33 C34 C35 F26 -68(2) . . . . ?
F25 C34 C35 F26 169.1(12) . . . . ?
F27 C35 C36 C37 -38(3) . . . . ?
C34 C35 C36 C37 -175(2) . . . . ?
F26 C35 C36 C37 70(3) . . . . ?
F27 C35 C36 F28 -178.2(13) . . . . ?
C34 C35 C36 F28 45(3) . . . . ?
F26 C35 C36 F28 -70.2(18) . . . . ?
F27 C35 C36 F29 77.5(19) . . . . ?
C34 C35 C36 F29 -59(3) . . . . ?
F26 C35 C36 F29 -174.5(15) . . . . ?
C35 C36 C37 C38 -176.9(19) . . . . ?
F28 C36 C37 C38 -39(3) . . . . ?
F29 C36 C37 C38 68(2) . . . . ?
C35 C36 C37 F30 -24(4) . . . . ?
F28 C36 C37 F30 114(3) . . . . ?
F29 C36 C37 F30 -139(2) . . . . ?
C35 C36 C37 F31 80(3) . . . . ?
F28 C36 C37 F31 -142.0(19) . . . . ?
F29 C36 C37 F31 -35(3) . . . . ?
C36 C37 C38 F32 -170(2) . . . . ?
F30 C37 C38 F32 35(2) . . . . ?
F31 C37 C38 F32 -66(2) . . . . ?
C36 C37 C38 F33 66(3) . . . . ?
F30 C37 C38 F33 -89(2) . . . . ?
F31 C37 C38 F33 171(2) . . . . ?
C36 C37 C38 F34 -52(3) . . . . ?
F30 C37 C38 F34 153(2) . . . . ?
F31 C37 C38 F34 53(2) . . . . ?
C4 C5 C50 C52 -119.1(15) . . . . ?
C6 C5 C50 C52 58.9(16) . . . . ?
C4 C5 C50 C53 -1.5(16) . . . . ?
C6 C5 C50 C53 176.5(11) . . . . ?
C4 C5 C50 C51 117.4(14) . . . . ?
C6 C5 C50 C51 -64.7(14) . . . . ?

loop_
_cod_related_entry_id
_cod_related_entry_database
_cod_related_entry_code
1 ChemSpider 30653255
